data_2201430
loop_
_publ_author_name
'Lianne M. C. Beltran'
'Chunming Cui'
'Dennis H. Leung'
'Jide Xu'
'Frederick J. Hollander'

_publ_section_title
;
 1,3,5-Tris(<i>p</i>-bromophenyl)benzene
;
_journal_issue 7
_journal_name_full 'Acta Crystallographica Section E'
_journal_page_first o782
_journal_page_last o783
_journal_paper_doi 10.1107/S1600536802010401
_journal_volume 58
_journal_year 2002
_chemical_formula_iupac 'C24 H15 Br3'
_chemical_formula_moiety 'C24 H15 Br3'
_chemical_formula_sum 'C24 H15 Br3'
_chemical_formula_weight 543.09
_chemical_name_systematic
;
 ?
;
_space_group_IT_number 19
_symmetry_cell_setting orthorhombic
_symmetry_space_group_name_Hall 'P 2ac 2ab'
_symmetry_space_group_name_H-M 'P 21 21 21'
_atom_sites_solution_hydrogens geom
_atom_sites_solution_primary direct
_atom_sites_solution_secondary difmap
_cell_angle_alpha 90.00
_cell_angle_beta 90.00
_cell_angle_gamma 90.00
_cell_formula_units_Z 12
_cell_length_a 14.4165(3)
_cell_length_b 18.9655(4)
_cell_length_c 21.9088(2)
_cell_measurement_reflns_used 6200
_cell_measurement_temperature 136(2)
_cell_measurement_theta_max 24.75
_cell_measurement_theta_min 1.75
_cell_volume 5990.22(19)
_computing_cell_refinement 'SAINT (Siemens, 1995)'
_computing_data_collection 'SMART (Bruker, 1999)'
_computing_data_reduction SAINT
_computing_molecular_graphics SHELXTL
_computing_structure_refinement 'XL in SHELXTL'
_computing_structure_solution 'XS in SHELXTL (Bruker, 2001)'
_diffrn_ambient_temperature 136(2)
_diffrn_measured_fraction_theta_full 0.988
_diffrn_measured_fraction_theta_max 0.988
_diffrn_measurement_device 'Siemens SMART CCD'
_diffrn_measurement_method \w
_diffrn_radiation_monochromator graphite
_diffrn_radiation_source 'fine-focus sealed tube'
_diffrn_radiation_type MoK\a
_diffrn_radiation_wavelength 0.71073
_diffrn_reflns_av_R_equivalents 0.0899
_diffrn_reflns_av_sigmaI/netI 0.1238
_diffrn_reflns_limit_h_max 16
_diffrn_reflns_limit_h_min -10
_diffrn_reflns_limit_k_max 22
_diffrn_reflns_limit_k_min -20
_diffrn_reflns_limit_l_max 25
_diffrn_reflns_limit_l_min -25
_diffrn_reflns_number 26670
_diffrn_reflns_theta_full 24.68
_diffrn_reflns_theta_max 24.68
_diffrn_reflns_theta_min 1.77
_diffrn_standards_number 'not measured'
_exptl_absorpt_coefficient_mu 6.067
_exptl_absorpt_correction_T_max 0.6692
_exptl_absorpt_correction_T_min 0.2124
_exptl_absorpt_correction_type analytical
_exptl_absorpt_process_details '(XPREP; Blessing, 1995)'
_exptl_crystal_colour colorless
_exptl_crystal_density_diffrn 1.807
_exptl_crystal_density_method 'not measured'
_exptl_crystal_description parallelepiped
_exptl_crystal_F_000 3168
_exptl_crystal_size_max 0.37
_exptl_crystal_size_mid 0.17
_exptl_crystal_size_min 0.07
_refine_diff_density_max 0.420
_refine_diff_density_min -0.558
_refine_ls_abs_structure_details 'Flack (1983), 4135 Friedel pairs [Please check]'
_refine_ls_abs_structure_Flack 0.0(3)
_refine_ls_extinction_method none
_refine_ls_goodness_of_fit_ref 0.742
_refine_ls_hydrogen_treatment constr
_refine_ls_matrix_type full
_refine_ls_number_parameters 731
_refine_ls_number_reflns 9744
_refine_ls_number_restraints 0
_refine_ls_restrained_S_all 0.742
_refine_ls_R_factor_all 0.0728
_refine_ls_R_factor_gt 0.0354
_refine_ls_shift/su_max 0.029
_refine_ls_shift/su_mean 0.002
_refine_ls_structure_factor_coef Fsqd
_refine_ls_weighting_details 'calc w = 1/[\s^2^(Fo^2^)+(0.02P)^2^] where P = (Fo^2^+2Fc^2^)/3'
_refine_ls_weighting_scheme calc
_refine_ls_wR_factor_gt 0.0626
_refine_ls_wR_factor_ref 0.0703
_reflns_number_gt 6390
_reflns_number_total 9744
_reflns_threshold_expression I>2\s(I)
_cod_data_source_file cv6114.cif
_cod_data_source_block I
_cod_database_code 2201430
_cod_database_fobs_code 2201430

loop_
_symmetry_equiv_pos_as_xyz
'x, y, z'
'-x, y+1/2, -z+1/2'
'-x+1/2, -y, z+1/2'
'x+1/2, -y+1/2, -z'

loop_
_atom_site_label
_atom_site_fract_x
_atom_site_fract_y
_atom_site_fract_z
_atom_site_U_iso_or_equiv
_atom_site_adp_type
_atom_site_calc_flag
_atom_site_refinement_flags
_atom_site_occupancy
_atom_site_disorder_assembly
_atom_site_disorder_group
_atom_site_type_symbol
Br1 0.45167(6) 0.10847(5) -0.05064(4) 0.0422(3) Uani d . 1 . . Br
Br2 0.48216(7) 0.06305(5) 0.55170(4) 0.0406(3) Uani d . 1 . . Br
Br3 0.96738(6) 0.53996(4) 0.26551(4) 0.0235(2) Uani d . 1 . . Br
Br4 0.17547(6) 0.07565(5) -0.06665(4) 0.0309(2) Uani d . 1 . . Br
Br5 0.10990(6) 0.10842(5) 0.54198(4) 0.0369(2) Uani d . 1 . . Br
Br6 0.64029(6) 0.54175(4) 0.23930(4) 0.0254(2) Uani d . 1 . . Br
Br7 -0.19597(6) 0.06913(5) -0.03744(4) 0.0388(3) Uani d . 1 . . Br
Br8 -0.15706(6) 0.08387(4) 0.56348(3) 0.0282(2) Uani d . 1 . . Br
Br9 0.30216(6) 0.55008(4) 0.24342(4) 0.0263(2) Uani d . 1 . . Br
C11 0.5830(6) 0.2172(4) 0.2001(3) 0.012(2) Uani d . 1 . . C
C12 0.5553(5) 0.1864(4) 0.2549(4) 0.019(2) Uani d . 1 . . C
H12A 0.5071 0.1524 0.2546 0.022 Uiso calc R 1 . . H
C13 0.5968(6) 0.2044(4) 0.3101(4) 0.013(2) Uani d . 1 . . C
C14 0.6673(5) 0.2548(5) 0.3099(4) 0.018(2) Uani d . 1 . . C
H14A 0.6989 0.2651 0.3469 0.021 Uiso calc R 1 . . H
C15 0.6928(5) 0.2906(4) 0.2566(4) 0.0131(19) Uani d . 1 . . C
C16 0.6494(6) 0.2705(4) 0.2023(4) 0.018(2) Uani d . 1 . . C
H16A 0.6658 0.2940 0.1655 0.021 Uiso calc R 1 . . H
C21 0.5458(5) 0.1926(4) 0.1407(3) 0.0127(19) Uani d . 1 . . C
C22 0.5329(5) 0.2377(4) 0.0916(3) 0.0170(19) Uani d . 1 . . C
H22A 0.5435 0.2868 0.0969 0.020 Uiso calc R 1 . . H
C23 0.5048(5) 0.2128(4) 0.0348(4) 0.025(2) Uani d . 1 . . C
H23A 0.4981 0.2441 0.0013 0.031 Uiso calc R 1 . . H
C24 0.4870(5) 0.1417(4) 0.0279(3) 0.020(2) Uani d . 1 . . C
C25 0.4971(5) 0.0964(4) 0.0759(4) 0.023(2) Uani d . 1 . . C
H25A 0.4842 0.0477 0.0707 0.028 Uiso calc R 1 . . H
C26 0.5262(5) 0.1214(4) 0.1321(3) 0.023(2) Uani d . 1 . . C
H26A 0.5328 0.0895 0.1653 0.027 Uiso calc R 1 . . H
C31 0.5683(6) 0.1694(4) 0.3681(3) 0.014(2) Uani d . 1 . . C
C32 0.4752(5) 0.1564(4) 0.3816(3) 0.0202(19) Uani d . 1 . . C
H32A 0.4289 0.1696 0.3529 0.024 Uiso calc R 1 . . H
C33 0.4491(5) 0.1253(4) 0.4349(3) 0.026(2) Uani d . 1 . . C
H33A 0.3855 0.1172 0.4438 0.031 Uiso calc R 1 . . H
C34 0.5167(6) 0.1060(4) 0.4755(3) 0.021(2) Uani d . 1 . . C
C35 0.6097(5) 0.1165(4) 0.4647(3) 0.0225(19) Uani d . 1 . . C
H35A 0.6550 0.1023 0.4937 0.027 Uiso calc R 1 . . H
C36 0.6355(5) 0.1483(4) 0.4104(3) 0.0190(19) Uani d . 1 . . C
H36A 0.6993 0.1559 0.4018 0.023 Uiso calc R 1 . . H
C41 0.7618(5) 0.3481(4) 0.2590(4) 0.0137(19) Uani d . 1 . . C
C42 0.7803(5) 0.3844(4) 0.3128(3) 0.018(2) Uani d . 1 . . C
H42A 0.7494 0.3702 0.3491 0.021 Uiso calc R 1 . . H
C43 0.8420(5) 0.4405(4) 0.3158(3) 0.018(2) Uani d . 1 . . C
H43A 0.8535 0.4642 0.3532 0.021 Uiso calc R 1 . . H
C44 0.8867(5) 0.4610(4) 0.2622(4) 0.0163(19) Uani d . 1 . . C
C45 0.8713(6) 0.4257(4) 0.2077(3) 0.019(2) Uani d . 1 . . C
H45A 0.9018 0.4401 0.1714 0.023 Uiso calc R 1 . . H
C46 0.8107(6) 0.3691(4) 0.2072(3) 0.017(2) Uani d . 1 . . C
H46A 0.8021 0.3438 0.1702 0.021 Uiso calc R 1 . . H
C51 0.2674(6) 0.2108(4) 0.1825(4) 0.014(2) Uani d . 1 . . C
C52 0.2287(5) 0.1872(4) 0.2374(4) 0.0142(19) Uani d . 1 . . C
H52A 0.1859 0.1490 0.2369 0.017 Uiso calc R 1 . . H
C53 0.2521(6) 0.2191(4) 0.2934(4) 0.015(2) Uani d . 1 . . C
C54 0.3164(5) 0.2739(4) 0.2936(4) 0.015(2) Uani d . 1 . . C
H54A 0.3337 0.2951 0.3312 0.018 Uiso calc R 1 . . H
C55 0.3558(5) 0.2980(4) 0.2391(4) 0.0147(19) Uani d . 1 . . C
C56 0.3314(6) 0.2656(5) 0.1845(4) 0.017(2) Uani d . 1 . . C
H56A 0.3591 0.2813 0.1476 0.021 Uiso calc R 1 . . H
C61 0.2447(6) 0.1773(4) 0.1229(4) 0.015(2) Uani d . 1 . . C
C62 0.2339(5) 0.2201(4) 0.0711(4) 0.024(2) Uani d . 1 . . C
H62A 0.2399 0.2698 0.0745 0.029 Uiso calc R 1 . . H
C63 0.2143(5) 0.1895(4) 0.0149(4) 0.024(2) Uani d . 1 . . C
H63A 0.2078 0.2185 -0.0202 0.028 Uiso calc R 1 . . H
C64 0.2042(6) 0.1174(4) 0.0096(3) 0.019(2) Uani d . 1 . . C
C65 0.2148(5) 0.0740(4) 0.0610(3) 0.0234(19) Uani d . 1 . . C
H65A 0.2091 0.0242 0.0580 0.028 Uiso calc R 1 . . H
C66 0.2341(5) 0.1068(4) 0.1169(3) 0.0193(19) Uani d . 1 . . C
H66A 0.2400 0.0781 0.1523 0.023 Uiso calc R 1 . . H
C71 0.2135(6) 0.1914(4) 0.3521(4) 0.013(2) Uani d . 1 . . C
C72 0.1875(5) 0.1215(4) 0.3605(3) 0.0195(19) Uani d . 1 . . C
H72A 0.1903 0.0901 0.3267 0.023 Uiso calc R 1 . . H
C73 0.1579(5) 0.0962(4) 0.4160(3) 0.023(2) Uani d . 1 . . C
H73A 0.1434 0.0477 0.4209 0.028 Uiso calc R 1 . . H
C74 0.1496(5) 0.1424(4) 0.4643(3) 0.020(2) Uani d . 1 . . C
C75 0.1704(5) 0.2126(4) 0.4579(4) 0.027(2) Uani d . 1 . . C
H75A 0.1633 0.2439 0.4914 0.033 Uiso calc R 1 . . H
C76 0.2024(5) 0.2379(4) 0.4011(3) 0.020(2) Uani d . 1 . . C
H76A 0.2165 0.2865 0.3962 0.024 Uiso calc R 1 . . H
C81 0.4252(5) 0.3569(4) 0.2403(4) 0.0141(19) Uani d . 1 . . C
C82 0.4772(6) 0.3720(4) 0.2916(4) 0.017(2) Uani d . 1 . . C
H82A 0.4698 0.3441 0.3273 0.020 Uiso calc R 1 . . H
C83 0.5402(6) 0.4276(5) 0.2918(3) 0.020(2) Uani d . 1 . . C
H83A 0.5745 0.4384 0.3276 0.024 Uiso calc R 1 . . H
C84 0.5524(5) 0.4670(4) 0.2392(4) 0.0154(19) Uani d . 1 . . C
C85 0.5017(5) 0.4527(4) 0.1872(3) 0.018(2) Uani d . 1 . . C
H85A 0.5097 0.4804 0.1515 0.022 Uiso calc R 1 . . H
C86 0.4394(5) 0.3977(4) 0.1878(4) 0.019(2) Uani d . 1 . . C
H86A 0.4053 0.3871 0.1518 0.022 Uiso calc R 1 . . H
C91 -0.0609(6) 0.2063(4) 0.2015(4) 0.015(2) Uani d . 1 . . C
C92 -0.0928(5) 0.1833(3) 0.2578(4) 0.0140(18) Uani d . 1 . . C
H92A -0.1378 0.1468 0.2593 0.017 Uiso calc R 1 . . H
C93 -0.0607(6) 0.2121(4) 0.3123(3) 0.016(2) Uani d . 1 . . C
C94 0.0015(5) 0.2693(4) 0.3090(4) 0.016(2) Uani d . 1 . . C
H94A 0.0232 0.2901 0.3458 0.019 Uiso calc R 1 . . H
C95 0.0321(5) 0.2962(4) 0.2532(4) 0.0162(19) Uani d . 1 . . C
C96 0.0011(6) 0.2624(4) 0.2000(4) 0.017(2) Uani d . 1 . . C
H96A 0.0233 0.2785 0.1617 0.021 Uiso calc R 1 . . H
C101 -0.0924(6) 0.1737(4) 0.1440(4) 0.015(2) Uani d . 1 . . C
C102 -0.0306(6) 0.1563(4) 0.0974(3) 0.0210(19) Uani d . 1 . . C
H10A 0.0336 0.1658 0.1027 0.025 Uiso calc R 1 . . H
C103 -0.0603(5) 0.1256(4) 0.0441(3) 0.024(2) Uani d . 1 . . C
H10B -0.0172 0.1141 0.0129 0.029 Uiso calc R 1 . . H
C104 -0.1542(6) 0.1116(4) 0.0365(3) 0.0185(19) Uani d . 1 . . C
C105 -0.2179(6) 0.1276(4) 0.0806(3) 0.023(2) Uani d . 1 . . C
H10C -0.2820 0.1186 0.0743 0.028 Uiso calc R 1 . . H
C106 -0.1870(5) 0.1571(4) 0.1350(3) 0.021(2) Uani d . 1 . . C
H10D -0.2302 0.1664 0.1667 0.025 Uiso calc R 1 . . H
C111 -0.0870(5) 0.1820(4) 0.3723(4) 0.015(2) Uani d . 1 . . C
C112 -0.0983(5) 0.1094(4) 0.3795(3) 0.022(2) Uani d . 1 . . C
H11A -0.0918 0.0793 0.3451 0.027 Uiso calc R 1 . . H
C113 -0.1186(5) 0.0805(4) 0.4357(3) 0.0207(19) Uani d . 1 . . C
H11B -0.1248 0.0309 0.4400 0.025 Uiso calc R 1 . . H
C114 -0.1298(5) 0.1244(4) 0.4859(3) 0.021(2) Uani d . 1 . . C
C115 -0.1206(5) 0.1962(4) 0.4807(4) 0.023(2) Uani d . 1 . . C
H11C -0.1283 0.2257 0.5153 0.028 Uiso calc R 1 . . H
C116 -0.0997(5) 0.2254(4) 0.4236(3) 0.019(2) Uani d . 1 . . C
H11D -0.0939 0.2750 0.4195 0.023 Uiso calc R 1 . . H
C121 0.0990(5) 0.3568(4) 0.2506(4) 0.0150(19) Uani d . 1 . . C
C122 0.1239(6) 0.3927(4) 0.3035(3) 0.021(2) Uani d . 1 . . C
H12B 0.0987 0.3779 0.3414 0.025 Uiso calc R 1 . . H
C123 0.1856(5) 0.4506(4) 0.3025(3) 0.019(2) Uani d . 1 . . C
H12C 0.2034 0.4741 0.3390 0.023 Uiso calc R 1 . . H
C124 0.2188(5) 0.4715(4) 0.2466(4) 0.020(2) Uani d . 1 . . C
C125 0.1947(6) 0.4381(5) 0.1939(3) 0.026(2) Uani d . 1 . . C
H12D 0.2186 0.4540 0.1559 0.031 Uiso calc R 1 . . H
C126 0.1352(6) 0.3808(4) 0.1959(3) 0.023(2) Uani d . 1 . . C
H12E 0.1189 0.3575 0.1591 0.028 Uiso calc R 1 . . H

loop_
_atom_site_aniso_label
_atom_site_aniso_U_11
_atom_site_aniso_U_22
_atom_site_aniso_U_33
_atom_site_aniso_U_12
_atom_site_aniso_U_13
_atom_site_aniso_U_23
Br1 0.0574(6) 0.0519(6) 0.0174(5) -0.0165(5) -0.0069(5) -0.0086(4)
Br2 0.0582(6) 0.0457(6) 0.0178(5) -0.0205(5) 0.0041(5) 0.0089(4)
Br3 0.0192(5) 0.0195(5) 0.0318(5) -0.0041(4) 0.0000(4) -0.0038(4)
Br4 0.0423(6) 0.0349(5) 0.0154(4) -0.0078(4) -0.0040(4) -0.0041(4)
Br5 0.0398(6) 0.0539(6) 0.0171(5) -0.0140(5) 0.0019(4) 0.0088(4)
Br6 0.0191(5) 0.0229(5) 0.0343(5) -0.0054(4) -0.0035(4) 0.0047(4)
Br7 0.0565(6) 0.0425(6) 0.0172(5) -0.0209(5) -0.0016(4) -0.0067(4)
Br8 0.0344(5) 0.0357(6) 0.0146(4) -0.0033(4) 0.0024(4) 0.0048(4)
Br9 0.0213(5) 0.0208(5) 0.0368(5) -0.0041(4) 0.0042(4) -0.0039(4)
C11 0.013(5) 0.017(5) 0.008(4) 0.005(4) 0.003(4) 0.004(3)
C12 0.017(5) 0.010(4) 0.029(5) 0.003(3) 0.001(4) -0.002(4)
C13 0.013(5) 0.017(5) 0.008(4) 0.003(4) 0.001(4) 0.004(3)
C14 0.014(5) 0.023(5) 0.015(4) 0.007(4) -0.009(4) -0.002(4)
C15 0.015(5) 0.006(4) 0.018(5) 0.007(4) 0.004(4) -0.001(4)
C16 0.019(5) 0.010(5) 0.023(5) 0.007(4) 0.001(4) 0.000(4)
C21 0.012(5) 0.014(4) 0.013(4) -0.004(4) 0.003(4) -0.002(3)
C22 0.022(5) 0.017(5) 0.012(4) -0.003(4) -0.001(4) 0.004(3)
C23 0.026(5) 0.036(6) 0.015(5) -0.008(4) 0.000(4) -0.002(4)
C24 0.018(5) 0.039(6) 0.002(4) -0.003(4) -0.002(4) -0.004(4)
C25 0.029(5) 0.017(5) 0.023(5) -0.005(4) 0.003(4) -0.003(4)
C26 0.024(5) 0.027(5) 0.017(5) 0.001(4) 0.001(4) 0.002(4)
C31 0.019(5) 0.020(5) 0.003(4) -0.001(4) 0.003(4) -0.001(4)
C32 0.017(5) 0.026(5) 0.018(5) 0.000(4) 0.000(4) 0.003(4)
C33 0.027(5) 0.024(5) 0.027(5) -0.008(4) 0.004(4) -0.002(4)
C34 0.036(6) 0.023(5) 0.005(4) -0.003(4) 0.001(4) 0.006(4)
C35 0.030(5) 0.016(4) 0.022(5) -0.006(4) 0.001(4) 0.008(4)
C36 0.015(5) 0.015(5) 0.027(5) -0.006(4) 0.000(4) 0.003(4)
C41 0.014(4) 0.016(4) 0.012(4) 0.005(4) 0.000(4) 0.001(4)
C42 0.015(5) 0.027(5) 0.011(4) 0.002(4) 0.004(4) 0.004(4)
C43 0.022(5) 0.016(5) 0.015(4) 0.007(4) -0.001(4) -0.008(4)
C44 0.011(4) 0.009(4) 0.029(5) 0.001(3) 0.001(4) 0.006(4)
C45 0.029(5) 0.018(5) 0.012(4) -0.004(5) 0.004(4) -0.003(4)
C46 0.022(5) 0.017(5) 0.012(4) 0.002(4) -0.005(4) -0.008(3)
C51 0.010(5) 0.010(5) 0.022(5) 0.005(4) 0.002(4) 0.000(4)
C52 0.012(4) 0.015(4) 0.016(5) 0.006(3) 0.000(4) -0.002(4)
C53 0.011(5) 0.019(5) 0.016(5) 0.007(4) 0.001(4) -0.002(4)
C54 0.013(5) 0.017(5) 0.015(5) -0.002(4) -0.001(4) -0.003(4)
C55 0.014(5) 0.014(4) 0.015(5) 0.000(4) 0.006(4) -0.002(4)
C56 0.020(5) 0.020(5) 0.012(4) 0.002(4) -0.003(4) 0.001(4)
C61 0.009(5) 0.019(5) 0.018(5) 0.003(4) 0.000(4) -0.005(4)
C62 0.032(5) 0.017(5) 0.024(5) 0.000(4) -0.002(4) 0.002(4)
C63 0.029(6) 0.023(5) 0.019(5) 0.000(4) -0.002(4) 0.002(3)
C64 0.023(5) 0.024(5) 0.010(4) -0.006(4) 0.000(4) -0.006(4)
C65 0.029(5) 0.019(4) 0.023(5) -0.006(4) -0.003(4) -0.002(4)
C66 0.028(5) 0.017(5) 0.013(4) -0.002(4) -0.009(4) 0.000(4)
C71 0.008(5) 0.014(5) 0.015(5) 0.003(4) -0.004(4) 0.000(3)
C72 0.022(5) 0.023(5) 0.014(4) -0.003(4) -0.005(4) -0.005(4)
C73 0.022(5) 0.018(5) 0.030(5) -0.007(4) 0.006(4) 0.003(4)
C74 0.015(5) 0.029(5) 0.017(5) -0.010(4) 0.002(4) 0.008(4)
C75 0.032(5) 0.027(5) 0.022(5) -0.001(4) 0.004(5) -0.006(4)
C76 0.014(5) 0.025(5) 0.022(5) 0.001(4) 0.001(4) 0.003(4)
C81 0.018(5) 0.013(4) 0.011(4) -0.006(4) 0.003(4) 0.001(4)
C82 0.009(5) 0.022(5) 0.019(5) 0.001(4) 0.005(4) 0.002(4)
C83 0.015(5) 0.025(5) 0.021(4) 0.004(5) -0.001(4) -0.005(4)
C84 0.012(4) 0.018(4) 0.016(4) -0.006(4) -0.002(4) 0.007(4)
C85 0.023(5) 0.020(5) 0.012(4) -0.004(4) 0.008(4) -0.002(4)
C86 0.018(5) 0.019(5) 0.018(5) 0.005(4) -0.002(4) -0.006(4)
C91 0.017(5) 0.008(4) 0.019(5) 0.006(4) 0.000(4) 0.001(3)
C92 0.012(4) 0.008(4) 0.022(5) 0.000(3) 0.000(4) -0.002(3)
C93 0.022(5) 0.019(5) 0.007(4) -0.003(4) 0.006(4) -0.005(4)
C94 0.016(5) 0.011(5) 0.021(5) 0.002(4) -0.005(4) -0.001(4)
C95 0.012(4) 0.020(5) 0.016(5) 0.004(4) 0.000(5) 0.007(4)
C96 0.024(6) 0.015(5) 0.013(5) 0.004(4) 0.000(4) -0.001(4)
C101 0.012(5) 0.012(5) 0.020(5) 0.009(4) 0.002(4) -0.001(4)
C102 0.022(5) 0.022(5) 0.019(5) -0.004(4) -0.004(4) -0.003(4)
C103 0.032(5) 0.021(5) 0.021(5) -0.009(4) 0.007(4) 0.000(4)
C104 0.035(5) 0.011(4) 0.010(4) -0.010(4) -0.001(4) 0.001(4)
C105 0.020(5) 0.028(5) 0.022(5) -0.004(4) -0.001(4) -0.003(4)
C106 0.027(5) 0.023(5) 0.012(4) 0.008(4) 0.000(4) 0.005(4)
C111 0.010(5) 0.019(5) 0.017(5) -0.003(4) -0.006(4) -0.001(4)
C112 0.030(5) 0.027(5) 0.010(4) -0.005(5) -0.003(4) 0.001(4)
C113 0.019(4) 0.017(5) 0.026(5) -0.001(4) 0.000(4) -0.002(4)
C114 0.021(5) 0.026(5) 0.016(5) 0.000(4) 0.008(4) 0.006(4)
C115 0.025(5) 0.033(5) 0.012(5) -0.002(4) 0.003(4) -0.004(4)
C116 0.014(5) 0.023(5) 0.021(5) 0.001(4) 0.001(4) 0.003(4)
C121 0.012(4) 0.014(4) 0.019(5) 0.009(4) 0.000(4) -0.001(4)
C122 0.027(5) 0.022(5) 0.013(4) 0.001(4) 0.003(4) 0.009(4)
C123 0.015(5) 0.027(5) 0.015(4) 0.002(4) -0.004(4) -0.003(4)
C124 0.012(4) 0.016(4) 0.031(5) 0.000(4) 0.006(4) -0.005(4)
C125 0.032(5) 0.028(5) 0.018(5) -0.008(5) 0.012(4) -0.005(4)
C126 0.030(5) 0.029(5) 0.011(4) -0.002(5) 0.001(4) -0.003(4)

loop_
_atom_type_symbol
_atom_type_description
_atom_type_scat_dispersion_real
_atom_type_scat_dispersion_imag
_atom_type_scat_source
C C 0.0033 0.0016 'International Tables Vol C Tables 4.2.6.8 and 6.1.1.4'
H H 0.0000 0.0000 'International Tables Vol C Tables 4.2.6.8 and 6.1.1.4'
Br Br -0.2901 2.4595 'International Tables Vol C Tables 4.2.6.8 and 6.1.1.4'

loop_
_geom_angle_atom_site_label_1
_geom_angle_atom_site_label_2
_geom_angle_atom_site_label_3
_geom_angle
C16 C11 C12 118.1(7)
C16 C11 C21 120.4(7)
C12 C11 C21 121.4(7)
C13 C12 C11 121.6(7)
C12 C13 C14 118.6(7)
C12 C13 C31 120.9(7)
C14 C13 C31 120.5(7)
C13 C14 C15 121.7(7)
C16 C15 C14 117.5(7)
C16 C15 C41 122.2(7)
C14 C15 C41 120.3(7)
C11 C16 C15 122.3(7)
C22 C21 C26 117.8(7)
C22 C21 C11 122.3(7)
C26 C21 C11 119.9(7)
C21 C22 C23 121.5(7)
C24 C23 C22 118.9(8)
C25 C24 C23 120.7(7)
C25 C24 Br1 121.1(6)
C23 C24 Br1 118.2(6)
C24 C25 C26 120.1(7)
C25 C26 C21 120.9(8)
C32 C31 C36 118.3(7)
C32 C31 C13 121.6(7)
C36 C31 C13 120.1(7)
C33 C32 C31 121.6(8)
C32 C33 C34 118.5(7)
C33 C34 C35 123.0(7)
C33 C34 Br2 119.5(6)
C35 C34 Br2 117.6(6)
C34 C35 C36 118.1(7)
C35 C36 C31 120.6(7)
C42 C41 C46 116.9(7)
C42 C41 C15 121.6(7)
C46 C41 C15 121.5(7)
C43 C42 C41 122.7(7)
C42 C43 C44 118.1(7)
C45 C44 C43 121.1(7)
C45 C44 Br3 120.8(6)
C43 C44 Br3 118.1(6)
C46 C45 C44 118.9(7)
C45 C46 C41 122.2(7)
C56 C51 C52 118.5(7)
C56 C51 C61 119.5(7)
C52 C51 C61 122.0(7)
C51 C52 C53 121.0(7)
C54 C53 C52 118.9(7)
C54 C53 C71 120.4(7)
C52 C53 C71 120.6(7)
C53 C54 C55 120.7(7)
C56 C55 C54 119.2(7)
C56 C55 C81 120.8(7)
C54 C55 C81 119.9(7)
C55 C56 C51 121.7(7)
C66 C61 C62 118.8(8)
C66 C61 C51 122.1(7)
C62 C61 C51 119.1(7)
C63 C62 C61 119.8(7)
C64 C63 C62 120.7(7)
C63 C64 C65 120.1(7)
C63 C64 Br4 120.8(6)
C65 C64 Br4 119.1(6)
C66 C65 C64 117.6(7)
C61 C66 C65 123.0(7)
C72 C71 C76 118.0(7)
C72 C71 C53 123.2(7)
C76 C71 C53 118.8(7)
C73 C72 C71 122.2(7)
C72 C73 C74 119.0(7)
C75 C74 C73 121.2(7)
C75 C74 Br5 119.0(6)
C73 C74 Br5 119.8(6)
C74 C75 C76 119.5(7)
C71 C76 C75 120.0(7)
C82 C81 C86 118.4(7)
C82 C81 C55 122.0(7)
C86 C81 C55 119.6(7)
C81 C82 C83 120.9(7)
C84 C83 C82 119.3(7)
C85 C84 C83 120.9(7)
C85 C84 Br6 120.1(6)
C83 C84 Br6 119.1(6)
C86 C85 C84 119.2(7)
C85 C86 C81 121.3(7)
C92 C91 C96 118.2(7)
C92 C91 C101 121.8(7)
C96 C91 C101 120.0(7)
C91 C92 C93 122.0(7)
C92 C93 C94 118.1(7)
C92 C93 C111 121.6(7)
C94 C93 C111 120.3(7)
C95 C94 C93 121.8(8)
C94 C95 C96 117.4(7)
C94 C95 C121 121.1(7)
C96 C95 C121 121.5(7)
C91 C96 C95 122.4(8)
C102 C101 C106 117.6(7)
C102 C101 C91 121.8(7)
C106 C101 C91 120.6(7)
C103 C102 C101 121.6(8)
C102 C103 C104 119.1(7)
C105 C104 C103 121.8(7)
C105 C104 Br7 118.8(6)
C103 C104 Br7 119.4(6)
C104 C105 C106 118.7(7)
C105 C106 C101 121.2(7)
C112 C111 C116 118.1(7)
C112 C111 C93 120.7(7)
C116 C111 C93 121.1(7)
C113 C112 C111 121.2(8)
C112 C113 C114 119.6(7)
C115 C114 C113 121.1(7)
C115 C114 Br8 119.6(6)
C113 C114 Br8 119.3(6)
C114 C115 C116 119.1(8)
C115 C116 C111 120.8(8)
C126 C121 C122 117.5(7)
C126 C121 C95 121.9(7)
C122 C121 C95 120.6(7)
C121 C122 C123 122.1(7)
C124 C123 C122 117.1(7)
C125 C124 C123 122.2(7)
C125 C124 Br9 119.4(6)
C123 C124 Br9 118.3(6)
C124 C125 C126 119.8(7)
C121 C126 C125 121.3(7)

loop_
_geom_bond_atom_site_label_1
_geom_bond_atom_site_label_2
_geom_bond_site_symmetry_2
_geom_bond_distance
_geom_bond_publ_flag
Br1 C24 . 1.903(7) ?
Br2 C34 . 1.924(7) ?
Br3 C44 . 1.898(7) ?
Br4 C64 . 1.894(7) ?
Br5 C74 . 1.908(7) ?
Br6 C84 . 1.901(7) ?
Br7 C104 . 1.906(7) ?
Br8 C114 . 1.906(7) ?
Br9 C124 . 1.916(7) ?
C11 C16 . 1.393(11) ?
C11 C12 . 1.393(11) ?
C11 C21 . 1.483(10) ?
C12 C13 . 1.390(11) ?
C13 C14 . 1.395(11) ?
C13 C31 . 1.491(11) ?
C14 C15 . 1.400(11) ?
C15 C16 . 1.397(11) ?
C15 C41 . 1.478(10) ?
C21 C22 . 1.387(10) ?
C21 C26 . 1.392(10) ?
C22 C23 . 1.393(11) ?
C23 C24 . 1.379(10) ?
C24 C25 . 1.365(10) ?
C25 C26 . 1.385(10) ?
C31 C32 . 1.397(11) ?
C31 C36 . 1.399(10) ?
C32 C33 . 1.362(10) ?
C33 C34 . 1.369(10) ?
C34 C35 . 1.376(10) ?
C35 C36 . 1.385(9) ?
C41 C42 . 1.392(10) ?
C41 C46 . 1.394(10) ?
C42 C43 . 1.388(11) ?
C43 C44 . 1.393(10) ?
C44 C45 . 1.386(10) ?
C45 C46 . 1.383(11) ?
C51 C56 . 1.391(11) ?
C51 C52 . 1.399(11) ?
C51 C61 . 1.489(11) ?
C52 C53 . 1.409(11) ?
C53 C54 . 1.393(11) ?
C53 C71 . 1.496(11) ?
C54 C55 . 1.399(10) ?
C55 C56 . 1.389(11) ?
C55 C81 . 1.502(10) ?
C61 C66 . 1.353(10) ?
C61 C62 . 1.403(11) ?
C62 C63 . 1.391(10) ?
C63 C64 . 1.380(10) ?
C64 C65 . 1.404(10) ?
C65 C66 . 1.402(9) ?
C71 C72 . 1.391(10) ?
C71 C76 . 1.398(10) ?
C72 C73 . 1.374(10) ?
C73 C74 . 1.380(10) ?
C74 C75 . 1.372(10) ?
C75 C76 . 1.411(10) ?
C81 C82 . 1.381(10) ?
C81 C86 . 1.401(11) ?
C82 C83 . 1.392(11) ?
C83 C84 . 1.385(10) ?
C84 C85 . 1.380(10) ?
C85 C86 . 1.376(11) ?
C91 C92 . 1.387(11) ?
C91 C96 . 1.391(11) ?
C91 C101 . 1.475(11) ?
C92 C93 . 1.392(10) ?
C93 C94 . 1.408(11) ?
C93 C111 . 1.483(11) ?
C94 C95 . 1.396(11) ?
C95 C96 . 1.403(11) ?
C95 C121 . 1.501(10) ?
C101 C102 . 1.395(10) ?
C101 C106 . 1.412(11) ?
C102 C103 . 1.372(9) ?
C103 C104 . 1.390(10) ?
C104 C105 . 1.368(10) ?
C105 C106 . 1.390(10) ?
C111 C112 . 1.396(10) ?
C111 C116 . 1.404(11) ?
C112 C113 . 1.379(10) ?
C113 C114 . 1.388(10) ?
C114 C115 . 1.374(10) ?
C115 C116 . 1.401(10) ?
C121 C126 . 1.383(11) ?
C121 C122 . 1.391(11) ?
C122 C123 . 1.413(11) ?
C123 C124 . 1.373(10) ?
C124 C125 . 1.361(10) ?
C125 C126 . 1.385(12) ?

loop_
_geom_torsion_atom_site_label_1
_geom_torsion_atom_site_label_2
_geom_torsion_atom_site_label_3
_geom_torsion_atom_site_label_4
_geom_torsion
C16 C11 C12 C13 -4.3(11)
C21 C11 C12 C13 173.4(8)
C11 C12 C13 C14 0.3(11)
C11 C12 C13 C31 -178.2(8)
C12 C13 C14 C15 4.2(12)
C31 C13 C14 C15 -177.3(8)
C13 C14 C15 C16 -4.4(12)
C13 C14 C15 C41 174.5(7)
C12 C11 C16 C15 4.1(12)
C21 C11 C16 C15 -173.6(7)
C14 C15 C16 C11 0.1(12)
C41 C15 C16 C11 -178.7(7)
C16 C11 C21 C22 -34.6(12)
C12 C11 C21 C22 147.7(8)
C16 C11 C21 C26 142.8(8)
C12 C11 C21 C26 -34.9(12)
C26 C21 C22 C23 -2.5(12)
C11 C21 C22 C23 174.9(7)
C21 C22 C23 C24 1.9(12)
C22 C23 C24 C25 -0.4(11)
C22 C23 C24 Br1 -178.5(6)
C23 C24 C25 C26 -0.5(12)
Br1 C24 C25 C26 177.6(6)
C24 C25 C26 C21 -0.2(12)
C22 C21 C26 C25 1.7(12)
C11 C21 C26 C25 -175.8(7)
C12 C13 C31 C32 -42.3(12)
C14 C13 C31 C32 139.3(8)
C12 C13 C31 C36 137.3(8)
C14 C13 C31 C36 -41.1(12)
C36 C31 C32 C33 1.3(12)
C13 C31 C32 C33 -179.1(7)
C31 C32 C33 C34 -0.7(12)
C32 C33 C34 C35 0.0(12)
C32 C33 C34 Br2 179.2(6)
C33 C34 C35 C36 0.2(12)
Br2 C34 C35 C36 -179.0(5)
C34 C35 C36 C31 0.4(11)
C32 C31 C36 C35 -1.1(11)
C13 C31 C36 C35 179.3(7)
C16 C15 C41 C42 156.9(8)
C14 C15 C41 C42 -21.9(11)
C16 C15 C41 C46 -22.3(11)
C14 C15 C41 C46 159.0(7)
C46 C41 C42 C43 1.9(12)
C15 C41 C42 C43 -177.3(7)
C41 C42 C43 C44 0.2(12)
C42 C43 C44 C45 -1.1(12)
C42 C43 C44 Br3 177.6(6)
C43 C44 C45 C46 -0.2(12)
Br3 C44 C45 C46 -178.9(6)
C44 C45 C46 C41 2.5(12)
C42 C41 C46 C45 -3.3(11)
C15 C41 C46 C45 175.9(7)
C56 C51 C52 C53 1.5(12)
C61 C51 C52 C53 179.2(8)
C51 C52 C53 C54 -1.4(12)
C51 C52 C53 C71 -177.4(7)
C52 C53 C54 C55 1.3(12)
C71 C53 C54 C55 177.3(7)
C53 C54 C55 C56 -1.3(12)
C53 C54 C55 C81 -179.8(7)
C54 C55 C56 C51 1.3(12)
C81 C55 C56 C51 179.8(7)
C52 C51 C56 C55 -1.4(12)
C61 C51 C56 C55 -179.2(8)
C56 C51 C61 C66 138.9(8)
C52 C51 C61 C66 -38.8(12)
C56 C51 C61 C62 -41.1(12)
C52 C51 C61 C62 141.2(8)
C66 C61 C62 C63 -1.2(12)
C51 C61 C62 C63 178.9(7)
C61 C62 C63 C64 0.8(12)
C62 C63 C64 C65 -0.8(12)
C62 C63 C64 Br4 179.0(6)
C63 C64 C65 C66 1.1(12)
Br4 C64 C65 C66 -178.7(5)
C62 C61 C66 C65 1.5(13)
C51 C61 C66 C65 -178.5(7)
C64 C65 C66 C61 -1.5(12)
C54 C53 C71 C72 -148.2(8)
C52 C53 C71 C72 27.6(12)
C54 C53 C71 C76 32.0(11)
C52 C53 C71 C76 -152.2(8)
C76 C71 C72 C73 -4.6(12)
C53 C71 C72 C73 175.6(7)
C71 C72 C73 C74 3.0(12)
C72 C73 C74 C75 -0.1(12)
C72 C73 C74 Br5 -179.4(6)
C73 C74 C75 C76 -1.1(12)
Br5 C74 C75 C76 178.1(6)
C72 C71 C76 C75 3.2(11)
C53 C71 C76 C75 -177.0(7)
C74 C75 C76 C71 -0.5(11)
C56 C55 C81 C82 -154.6(8)
C54 C55 C81 C82 23.9(12)
C56 C55 C81 C86 24.5(12)
C54 C55 C81 C86 -157.0(8)
C86 C81 C82 C83 1.8(12)
C55 C81 C82 C83 -179.1(7)
C81 C82 C83 C84 -1.7(12)
C82 C83 C84 C85 1.2(13)
C82 C83 C84 Br6 -178.8(6)
C83 C84 C85 C86 -1.0(12)
Br6 C84 C85 C86 179.0(5)
C84 C85 C86 C81 1.2(12)
C82 C81 C86 C85 -1.6(12)
C55 C81 C86 C85 179.3(7)
C96 C91 C92 C93 -3.5(11)
C101 C91 C92 C93 177.6(8)
C91 C92 C93 C94 4.1(11)
C91 C92 C93 C111 -173.0(8)
C92 C93 C94 C95 -1.1(12)
C111 C93 C94 C95 176.1(8)
C93 C94 C95 C96 -2.2(11)
C93 C94 C95 C121 -179.6(7)
C92 C91 C96 C95 0.0(12)
C101 C91 C96 C95 178.8(7)
C94 C95 C96 C91 2.8(11)
C121 C95 C96 C91 -179.9(7)
C92 C91 C101 C102 -135.0(8)
C96 C91 C101 C102 46.2(11)
C92 C91 C101 C106 43.2(12)
C96 C91 C101 C106 -135.7(8)
C106 C101 C102 C103 1.5(11)
C91 C101 C102 C103 179.6(7)
C101 C102 C103 C104 0.0(12)
C102 C103 C104 C105 0.0(12)
C102 C103 C104 Br7 179.9(5)
C103 C104 C105 C106 -1.4(12)
Br7 C104 C105 C106 178.6(6)
C104 C105 C106 C101 2.9(12)
C102 C101 C106 C105 -2.9(12)
C91 C101 C106 C105 178.9(7)
C92 C93 C111 C112 35.5(12)
C94 C93 C111 C112 -141.5(8)
C92 C93 C111 C116 -145.7(8)
C94 C93 C111 C116 37.2(12)
C116 C111 C112 C113 -1.8(12)
C93 C111 C112 C113 177.0(7)
C111 C112 C113 C114 1.2(12)
C112 C113 C114 C115 -0.3(12)
C112 C113 C114 Br8 -179.6(6)
C113 C114 C115 C116 0.1(12)
Br8 C114 C115 C116 179.4(6)
C114 C115 C116 C111 -0.8(12)
C112 C111 C116 C115 1.6(12)
C93 C111 C116 C115 -177.2(7)
C94 C95 C121 C126 175.3(8)
C96 C95 C121 C126 -2.0(12)
C94 C95 C121 C122 -7.3(11)
C96 C95 C121 C122 175.5(8)
C126 C121 C122 C123 -1.5(11)
C95 C121 C122 C123 -179.1(7)
C121 C122 C123 C124 1.5(12)
C122 C123 C124 C125 -0.6(12)
C122 C123 C124 Br9 179.7(5)
C123 C124 C125 C126 -0.3(13)
Br9 C124 C125 C126 179.4(6)
C122 C121 C126 C125 0.5(12)
C95 C121 C126 C125 178.1(7)
C124 C125 C126 C121 0.4(13)

loop_
_cod_related_entry_id
_cod_related_entry_database
_cod_related_entry_code
1 ChemSpider 202904
